data_4029800
loop_
_publ_author_name
'Long, Sihui'
'Muthusamy, Venkatraj'
'Willis, Peter G.'
'Parkin, Sean'
'Cammers, Arthur'

_publ_section_title
;
 Inversion symmetry and local vs. dispersive interactions in the
 nucleation of hydrogen bonded cyclic n-mer and tape of
 imidazolecarboxamidines.
;
_journal_name_full 'Beilstein journal of organic chemistry'
_journal_page_first 23
_journal_paper_doi 10.3762/bjoc.4.23
_journal_volume 4
_journal_year 2008
_chemical_formula_sum 'C20 H28 N4'
_chemical_formula_weight 324.46
_chemical_name_systematic
; 
 ? 
;
_space_group_IT_number 2
_symmetry_cell_setting triclinic
_symmetry_space_group_name_Hall '-P 1'
_symmetry_space_group_name_H-M 'P -1'
_atom_sites_solution_hydrogens geom
_atom_sites_solution_primary direct
_atom_sites_solution_secondary difmap
_audit_creation_method SHELXL-97
_cell_angle_alpha 74.610(3)
_cell_angle_beta 82.151(3)
_cell_angle_gamma 68.098(3)
_cell_formula_units_Z 2
_cell_length_a 8.9442(5)
_cell_length_b 9.2587(6)
_cell_length_c 12.0545(8)
_cell_measurement_reflns_used 3858
_cell_measurement_temperature 90.0(2)
_cell_measurement_theta_max 27.48
_cell_measurement_theta_min 1.00
_cell_volume 892.20(10)
_computing_cell_refinement 'SCALEPACK (Otwinowski & Minor, 1997)'
_computing_data_collection 'COLLECT (Nonius, 1998)'
_computing_data_reduction 'DENZO-SMN (Otwinowski & Minor, 1997)'
_computing_molecular_graphics 'XP in SHELXTL (Sheldrick, 1994)'
_computing_publication_material
; 
SHELX97-2 (Sheldrick, 1997) and local procedures 
;
_computing_structure_refinement 'SHELXL-97 (Sheldrick, 1997)'
_computing_structure_solution 'SHELXS-97 (Sheldrick, 1990)'
_diffrn_ambient_temperature 90.0(2)
_diffrn_detector_area_resol_mean 18
_diffrn_measured_fraction_theta_full .993
_diffrn_measured_fraction_theta_max .993
_diffrn_measurement_device_type 'Nonius KappaCCD diffractometer'
_diffrn_measurement_method '\w scans at fixed \c = 55\%'
_diffrn_radiation_monochromator graphite
_diffrn_radiation_source 'fine-focus sealed tube'
_diffrn_radiation_type MoK\a
_diffrn_radiation_wavelength 0.71073
_diffrn_reflns_av_R_equivalents 0.0451
_diffrn_reflns_av_sigmaI/netI 0.0664
_diffrn_reflns_limit_h_max 11
_diffrn_reflns_limit_h_min -11
_diffrn_reflns_limit_k_max 11
_diffrn_reflns_limit_k_min -11
_diffrn_reflns_limit_l_max 15
_diffrn_reflns_limit_l_min -15
_diffrn_reflns_number 7629
_diffrn_reflns_theta_full 27.44
_diffrn_reflns_theta_max 27.44
_diffrn_reflns_theta_min 1.75
_exptl_absorpt_coefficient_mu 0.073
_exptl_absorpt_correction_T_max 0.9942
_exptl_absorpt_correction_T_min 0.9784
_exptl_absorpt_correction_type multi-scan
_exptl_absorpt_process_details 'Scalepack (Otwinowski & Minor, 1997)'
_exptl_crystal_colour colourless
_exptl_crystal_density_diffrn 1.208
_exptl_crystal_density_method 'not measured'
_exptl_crystal_description 'irregular rod'
_exptl_crystal_F_000 352
_exptl_crystal_size_max 0.30
_exptl_crystal_size_mid 0.12
_exptl_crystal_size_min 0.08
_refine_diff_density_max .286
_refine_diff_density_min -.370
_refine_diff_density_rms .056
_refine_ls_extinction_method none
_refine_ls_goodness_of_fit_ref 1.048
_refine_ls_hydrogen_treatment constr
_refine_ls_matrix_type full
_refine_ls_number_parameters 217
_refine_ls_number_reflns 4039
_refine_ls_number_restraints 0
_refine_ls_restrained_S_all 1.048
_refine_ls_R_factor_all 0.1011
_refine_ls_R_factor_gt 0.0576
_refine_ls_shift/su_max 0.000
_refine_ls_shift/su_mean 0.000
_refine_ls_structure_factor_coef Fsqd
_refine_ls_weighting_details 'calc w=1/[\s^2^(Fo^2^)+(0.0777P)^2^+0.0888P] where P=(Fo^2^+2Fc^2^)/3'
_refine_ls_weighting_scheme calc
_refine_ls_wR_factor_gt 0.1345
_refine_ls_wR_factor_ref 0.1551
_reflns_number_gt 2577
_reflns_number_total 4039
_reflns_threshold_expression >2\s(I)
_cod_data_source_file 10c_Ci.cif
_cod_data_source_block k05293
_cod_database_code 4029800

loop_
_symmetry_equiv_pos_as_xyz
'x, y, z'
'-x, -y, -z'

loop_
_atom_site_label
_atom_site_type_symbol
_atom_site_fract_x
_atom_site_fract_y
_atom_site_fract_z
_atom_site_U_iso_or_equiv
_atom_site_adp_type
_atom_site_occupancy
_atom_site_symmetry_multiplicity
_atom_site_calc_flag
_atom_site_refinement_flags
N1 N 0.65477(18) 0.11916(16) 0.37061(12) 0.0269(4) Uani 1 1 d .
C2 C 0.6793(2) 0.0123(2) 0.47558(16) 0.0285(4) Uani 1 1 d .
H2 H 0.6850 0.0412 0.5444 0.034 Uiso 1 1 calc R
N3 N 0.69417(18) -0.13270(17) 0.47309(13) 0.0299(4) Uani 1 1 d .
C4 C 0.6760(2) -0.1218(2) 0.35722(16) 0.0278(4) Uani 1 1 d .
C5 C 0.6497(2) 0.0340(2) 0.29276(15) 0.0268(4) Uani 1 1 d .
C6 C 0.6155(2) 0.2914(2) 0.34525(15) 0.0269(4) Uani 1 1 d .
N7 N 0.70965(18) 0.36340(17) 0.29167(13) 0.0291(4) Uani 1 1 d .
N8 N 0.46449(18) 0.36651(17) 0.38482(13) 0.0299(4) Uani 1 1 d .
H8 H 0.4173 0.3108 0.4386 0.036 Uiso 1 1 calc R
C9 C 0.6796(2) -0.2392(2) 0.30275(17) 0.0313(4) Uani 1 1 d .
H9 H 0.6959 -0.3459 0.3451 0.038 Uiso 1 1 calc R
C10 C 0.6587(2) -0.1952(2) 0.18620(17) 0.0330(5) Uani 1 1 d .
H10 H 0.6615 -0.2733 0.1475 0.040 Uiso 1 1 calc R
C11 C 0.6333(2) -0.0379(2) 0.12295(17) 0.0326(5) Uani 1 1 d .
H11 H 0.6196 -0.0121 0.0424 0.039 Uiso 1 1 calc R
C12 C 0.6276(2) 0.0804(2) 0.17484(16) 0.0298(4) Uani 1 1 d .
H12 H 0.6097 0.1873 0.1324 0.036 Uiso 1 1 calc R
C13 C 0.8684(2) 0.2758(2) 0.24496(16) 0.0282(4) Uani 1 1 d .
H13 H 0.8821 0.1601 0.2599 0.034 Uiso 1 1 calc R
C14 C 1.0029(2) 0.2912(2) 0.30121(16) 0.0307(4) Uani 1 1 d .
H14A H 0.9843 0.4059 0.2926 0.037 Uiso 1 1 calc R
H14B H 1.0015 0.2404 0.3845 0.037 Uiso 1 1 calc R
C15 C 1.1674(2) 0.2115(2) 0.24620(16) 0.0316(4) Uani 1 1 d .
H15A H 1.2516 0.2286 0.2811 0.038 Uiso 1 1 calc R
H15B H 1.1909 0.0948 0.2625 0.038 Uiso 1 1 calc R
C16 C 1.1740(2) 0.2776(2) 0.11666(16) 0.0319(4) Uani 1 1 d .
H16A H 1.2795 0.2175 0.0837 0.038 Uiso 1 1 calc R
H16B H 1.1642 0.3913 0.1002 0.038 Uiso 1 1 calc R
C17 C 1.0393(2) 0.2645(2) 0.05992(16) 0.0315(4) Uani 1 1 d .
H17A H 1.0569 0.1502 0.0676 0.038 Uiso 1 1 calc R
H17B H 1.0408 0.3164 -0.0232 0.038 Uiso 1 1 calc R
C18 C 0.8752(2) 0.3445(2) 0.11557(16) 0.0302(4) Uani 1 1 d .
H18A H 0.8530 0.4608 0.1006 0.036 Uiso 1 1 calc R
H18B H 0.7902 0.3296 0.0799 0.036 Uiso 1 1 calc R
C19 C 0.3772(2) 0.5379(2) 0.34076(15) 0.0283(4) Uani 1 1 d .
H19 H 0.4435 0.5985 0.3524 0.034 Uiso 1 1 calc R
C20 C 0.3500(2) 0.5764(2) 0.21217(16) 0.0326(5) Uani 1 1 d .
H20A H 0.4555 0.5517 0.1692 0.039 Uiso 1 1 calc R
H20B H 0.2951 0.5080 0.1982 0.039 Uiso 1 1 calc R
C21 C 0.2480(2) 0.7521(2) 0.16749(17) 0.0333(5) Uani 1 1 d .
H21A H 0.3075 0.8205 0.1742 0.040 Uiso 1 1 calc R
H21B H 0.2280 0.7717 0.0851 0.040 Uiso 1 1 calc R
C22 C 0.0879(2) 0.7963(2) 0.23554(16) 0.0333(5) Uani 1 1 d .
H22A H 0.0248 0.7340 0.2238 0.040 Uiso 1 1 calc R
H22B H 0.0253 0.9114 0.2072 0.040 Uiso 1 1 calc R
C23 C 0.1149(2) 0.7619(2) 0.36335(17) 0.0345(5) Uani 1 1 d .
H23A H 0.0093 0.7863 0.4063 0.041 Uiso 1 1 calc R
H23B H 0.1682 0.8324 0.3757 0.041 Uiso 1 1 calc R
C24 C 0.2191(2) 0.5869(2) 0.41017(16) 0.0317(4) Uani 1 1 d .
H24A H 0.2420 0.5715 0.4914 0.038 Uiso 1 1 calc R
H24B H 0.1588 0.5172 0.4082 0.038 Uiso 1 1 calc R

loop_
_atom_site_aniso_label
_atom_site_aniso_U_11
_atom_site_aniso_U_22
_atom_site_aniso_U_33
_atom_site_aniso_U_23
_atom_site_aniso_U_13
_atom_site_aniso_U_12
N1 0.0267(9) 0.0241(8) 0.0316(9) -0.0076(7) 0.0000(7) -0.0103(7)
C2 0.0234(10) 0.0286(10) 0.0330(10) -0.0070(8) -0.0008(8) -0.0087(8)
N3 0.0251(9) 0.0274(8) 0.0370(9) -0.0080(7) 0.0008(7) -0.0096(7)
C4 0.0224(10) 0.0267(9) 0.0350(11) -0.0088(8) -0.0006(8) -0.0085(8)
C5 0.0213(10) 0.0260(9) 0.0344(11) -0.0104(8) 0.0006(8) -0.0080(8)
C6 0.0285(11) 0.0205(9) 0.0313(10) -0.0071(8) -0.0036(8) -0.0068(8)
N7 0.0261(9) 0.0255(8) 0.0356(9) -0.0083(7) 0.0010(7) -0.0091(7)
N8 0.0273(9) 0.0248(8) 0.0339(9) -0.0056(7) 0.0030(7) -0.0076(7)
C9 0.0252(10) 0.0238(9) 0.0447(12) -0.0082(8) -0.0002(9) -0.0085(8)
C10 0.0278(11) 0.0325(10) 0.0440(12) -0.0170(9) 0.0009(9) -0.0118(9)
C11 0.0293(11) 0.0347(11) 0.0362(11) -0.0108(9) -0.0035(9) -0.0114(9)
C12 0.0258(10) 0.0275(9) 0.0352(11) -0.0067(8) -0.0022(8) -0.0083(8)
C13 0.0245(10) 0.0224(9) 0.0368(11) -0.0096(8) 0.0008(8) -0.0061(8)
C14 0.0287(11) 0.0318(10) 0.0307(10) -0.0072(8) -0.0014(8) -0.0096(9)
C15 0.0262(11) 0.0305(10) 0.0362(11) -0.0065(8) -0.0033(8) -0.0079(8)
C16 0.0263(10) 0.0314(10) 0.0370(11) -0.0085(8) 0.0007(8) -0.0093(8)
C17 0.0295(11) 0.0305(10) 0.0329(11) -0.0079(8) 0.0002(8) -0.0091(8)
C18 0.0248(10) 0.0303(10) 0.0365(11) -0.0084(8) -0.0023(8) -0.0100(8)
C19 0.0265(10) 0.0231(9) 0.0354(11) -0.0093(8) 0.0008(8) -0.0079(8)
C20 0.0317(11) 0.0282(10) 0.0366(11) -0.0103(8) 0.0014(9) -0.0082(9)
C21 0.0332(11) 0.0297(10) 0.0345(11) -0.0074(8) -0.0034(9) -0.0078(9)
C22 0.0291(11) 0.0277(10) 0.0407(12) -0.0083(8) -0.0047(9) -0.0060(8)
C23 0.0290(11) 0.0313(10) 0.0404(12) -0.0118(9) 0.0001(9) -0.0056(9)
C24 0.0290(11) 0.0310(10) 0.0344(11) -0.0105(8) 0.0019(8) -0.0090(9)

loop_
_atom_type_symbol
_atom_type_description
_atom_type_scat_dispersion_real
_atom_type_scat_dispersion_imag
_atom_type_scat_source
C C .0033 .0016 'International Tables Vol C Tables 4.2.6.8 and 6.1.1.4'
H H .0000 .0000 'International Tables Vol C Tables 4.2.6.8 and 6.1.1.4'
N N .0061 .0033 'International Tables Vol C Tables 4.2.6.8 and 6.1.1.4'

loop_
_geom_angle_atom_site_label_1
_geom_angle_atom_site_label_2
_geom_angle_atom_site_label_3
_geom_angle
C2 N1 C5 105.81(14)
C2 N1 C6 128.34(14)
C5 N1 C6 125.17(15)
N3 C2 N1 114.39(16)
N3 C2 H2 122.8
N1 C2 H2 122.8
C2 N3 C4 104.01(15)
C5 C4 N3 110.39(15)
C5 C4 C9 119.54(17)
N3 C4 C9 130.07(17)
C12 C5 N1 131.39(15)
C12 C5 C4 123.21(16)
N1 C5 C4 105.38(15)
N7 C6 N8 123.96(16)
N7 C6 N1 124.55(16)
N8 C6 N1 111.49(14)
C6 N7 C13 121.22(15)
C6 N8 C19 121.97(14)
C6 N8 H8 119.0
C19 N8 H8 119.0
C10 C9 C4 117.87(17)
C10 C9 H9 121.1
C4 C9 H9 121.1
C9 C10 C11 121.60(16)
C9 C10 H10 119.2
C11 C10 H10 119.2
C12 C11 C10 121.64(18)
C12 C11 H11 119.2
C10 C11 H11 119.2
C11 C12 C5 116.14(16)
C11 C12 H12 121.9
C5 C12 H12 121.9
N7 C13 C18 108.27(14)
N7 C13 C14 110.75(14)
C18 C13 C14 110.14(14)
N7 C13 H13 109.2
C18 C13 H13 109.2
C14 C13 H13 109.2
C15 C14 C13 110.90(14)
C15 C14 H14A 109.5
C13 C14 H14A 109.5
C15 C14 H14B 109.5
C13 C14 H14B 109.5
H14A C14 H14B 108.0
C16 C15 C14 111.99(15)
C16 C15 H15A 109.2
C14 C15 H15A 109.2
C16 C15 H15B 109.2
C14 C15 H15B 109.2
H15A C15 H15B 107.9
C15 C16 C17 111.20(15)
C15 C16 H16A 109.4
C17 C16 H16A 109.4
C15 C16 H16B 109.4
C17 C16 H16B 109.4
H16A C16 H16B 108.0
C16 C17 C18 110.75(15)
C16 C17 H17A 109.5
C18 C17 H17A 109.5
C16 C17 H17B 109.5
C18 C17 H17B 109.5
H17A C17 H17B 108.1
C13 C18 C17 112.00(15)
C13 C18 H18A 109.2
C17 C18 H18A 109.2
C13 C18 H18B 109.2
C17 C18 H18B 109.2
H18A C18 H18B 107.9
N8 C19 C24 108.66(14)
N8 C19 C20 111.24(14)
C24 C19 C20 111.65(16)
N8 C19 H19 108.4
C24 C19 H19 108.4
C20 C19 H19 108.4
C21 C20 C19 111.61(15)
C21 C20 H20A 109.3
C19 C20 H20A 109.3
C21 C20 H20B 109.3
C19 C20 H20B 109.3
H20A C20 H20B 108.0
C22 C21 C20 110.69(15)
C22 C21 H21A 109.5
C20 C21 H21A 109.5
C22 C21 H21B 109.5
C20 C21 H21B 109.5
H21A C21 H21B 108.1
C21 C22 C23 110.73(16)
C21 C22 H22A 109.5
C23 C22 H22A 109.5
C21 C22 H22B 109.5
C23 C22 H22B 109.5
H22A C22 H22B 108.1
C22 C23 C24 111.62(15)
C22 C23 H23A 109.3
C24 C23 H23A 109.3
C22 C23 H23B 109.3
C24 C23 H23B 109.3
H23A C23 H23B 108.0
C19 C24 C23 111.81(15)
C19 C24 H24A 109.3
C23 C24 H24A 109.3
C19 C24 H24B 109.3
C23 C24 H24B 109.3
H24A C24 H24B 107.9

loop_
_geom_bond_atom_site_label_1
_geom_bond_atom_site_label_2
_geom_bond_distance
N1 C2 1.370(2)
N1 C5 1.392(2)
N1 C6 1.454(2)
C2 N3 1.307(2)
C2 H2 0.9500
N3 C4 1.401(2)
C4 C5 1.393(2)
C4 C9 1.401(2)
C5 C12 1.390(2)
C6 N7 1.270(2)
C6 N8 1.355(2)
N7 C13 1.468(2)
N8 C19 1.466(2)
N8 H8 0.8800
C9 C10 1.373(3)
C9 H9 0.9500
C10 C11 1.402(3)
C10 H10 0.9500
C11 C12 1.381(2)
C11 H11 0.9500
C12 H12 0.9500
C13 C18 1.522(2)
C13 C14 1.527(3)
C13 H13 1.0000
C14 C15 1.527(2)
C14 H14A 0.9900
C14 H14B 0.9900
C15 C16 1.520(3)
C15 H15A 0.9900
C15 H15B 0.9900
C16 C17 1.521(3)
C16 H16A 0.9900
C16 H16B 0.9900
C17 C18 1.528(2)
C17 H17A 0.9900
C17 H17B 0.9900
C18 H18A 0.9900
C18 H18B 0.9900
C19 C24 1.519(2)
C19 C20 1.528(3)
C19 H19 1.0000
C20 C21 1.526(3)
C20 H20A 0.9900
C20 H20B 0.9900
C21 C22 1.520(3)
C21 H21A 0.9900
C21 H21B 0.9900
C22 C23 1.522(3)
C22 H22A 0.9900
C22 H22B 0.9900
C23 C24 1.531(3)
C23 H23A 0.9900
C23 H23B 0.9900
C24 H24A 0.9900
C24 H24B 0.9900

loop_
_geom_hbond_atom_site_label_D
_geom_hbond_atom_site_label_H
_geom_hbond_atom_site_label_A
_geom_hbond_distance_DH
_geom_hbond_distance_HA
_geom_hbond_distance_DA
_geom_hbond_angle_DHA
_geom_hbond_site_symmetry_A
N8 H8 N3 0.88 2.20 3.049(2) 161.1 2_656

loop_
_geom_torsion_atom_site_label_1
_geom_torsion_atom_site_label_2
_geom_torsion_atom_site_label_3
_geom_torsion_atom_site_label_4
_geom_torsion
C5 N1 C2 N3 1.5(2)
C6 N1 C2 N3 172.32(16)
N1 C2 N3 C4 -0.8(2)
C2 N3 C4 C5 -0.17(19)
C2 N3 C4 C9 -179.66(19)
C2 N1 C5 C12 179.83(18)
C6 N1 C5 C12 8.6(3)
C2 N1 C5 C4 -1.47(19)
C6 N1 C5 C4 -172.66(16)
N3 C4 C5 C12 179.88(16)
C9 C4 C5 C12 -0.6(3)
N3 C4 C5 N1 1.1(2)
C9 C4 C5 N1 -179.40(16)
C2 N1 C6 N7 111.8(2)
C5 N1 C6 N7 -79.1(2)
C2 N1 C6 N8 -69.0(2)
C5 N1 C6 N8 100.19(19)
N8 C6 N7 C13 -176.29(16)
N1 C6 N7 C13 2.9(3)
N7 C6 N8 C19 18.8(3)
N1 C6 N8 C19 -160.44(15)
C5 C4 C9 C10 0.8(3)
N3 C4 C9 C10 -179.73(17)
C4 C9 C10 C11 -0.5(3)
C9 C10 C11 C12 -0.2(3)
C10 C11 C12 C5 0.4(3)
N1 C5 C12 C11 178.42(18)
C4 C5 C12 C11 -0.1(3)
C6 N7 C13 C18 121.23(18)
C6 N7 C13 C14 -117.91(18)
N7 C13 C14 C15 -175.51(14)
C18 C13 C14 C15 -55.76(19)
C13 C14 C15 C16 55.7(2)
C14 C15 C16 C17 -55.0(2)
C15 C16 C17 C18 54.48(19)
N7 C13 C18 C17 177.82(13)
C14 C13 C18 C17 56.58(18)
C16 C17 C18 C13 -56.06(19)
C6 N8 C19 C24 -174.88(15)
C6 N8 C19 C20 61.8(2)
N8 C19 C20 C21 175.61(15)
C24 C19 C20 C21 54.0(2)
C19 C20 C21 C22 -56.3(2)
C20 C21 C22 C23 57.2(2)
C21 C22 C23 C24 -56.1(2)
N8 C19 C24 C23 -175.65(14)
C20 C19 C24 C23 -52.6(2)
C22 C23 C24 C19 53.9(2)
